data_4104296
loop_
_publ_author_name
'Thomas Tricotet'
'Patricia Fleming'
'Juliet Cotter'
'Anne-Marie L. Hogan'
'Carsten Strohmann'
'Viktoria H. Gessner'
'Donal F. O'Shea'

_publ_section_title
;
 Selective Vinyl C-H Lithiation of cis-Stilbenes
;
_journal_name_full 'Journal of the American Chemical Society'
_journal_page_first 3142
_journal_page_last 3143
_journal_paper_doi 10.1021/ja809941n
_journal_volume 131
_journal_year 2009
_chemical_formula_sum 'C15 H15 B O3'
_chemical_formula_weight 254.08
_chemical_name_systematic
; 
 ? 
;
_space_group_IT_number 14
_symmetry_cell_setting monoclinic
_symmetry_space_group_name_Hall '-P 2ybc'
_symmetry_space_group_name_H-M 'P 1 21/c 1'
_atom_sites_solution_hydrogens geom
_atom_sites_solution_primary direct
_atom_sites_solution_secondary difmap
_audit_creation_method SHELXL-97
_cell_angle_alpha 90.00
_cell_angle_beta 99.491(5)
_cell_angle_gamma 90.00
_cell_formula_units_Z 8
_cell_length_a 16.132(4)
_cell_length_b 20.076(5)
_cell_length_c 8.573(2)
_cell_measurement_reflns_used 1790
_cell_measurement_temperature 100(2)
_cell_measurement_theta_max 21.15
_cell_measurement_theta_min 2.40
_cell_volume 2738.5(12)
_computing_cell_refinement 'Bruker SMART'
_computing_data_collection 'Bruker SMART'
_computing_data_reduction 'Bruker SAINT'
_computing_molecular_graphics 'Bruker SHELXTL'
_computing_publication_material 'Bruker SHELXTL'
_computing_structure_refinement 'SHELXL-97 (Sheldrick, 1997)'
_computing_structure_solution 'SHELXS-97 (Sheldrick, 1990)'
_diffrn_ambient_temperature 100(2)
_diffrn_measured_fraction_theta_full 0.996
_diffrn_measured_fraction_theta_max 0.996
_diffrn_measurement_device_type 'CCD area detector'
_diffrn_measurement_method 'phi and omega scans'
_diffrn_radiation_monochromator graphite
_diffrn_radiation_source 'fine-focus sealed tube'
_diffrn_radiation_type MoK\a
_diffrn_radiation_wavelength 0.71073
_diffrn_reflns_av_R_equivalents 0.0601
_diffrn_reflns_av_sigmaI/netI 0.0455
_diffrn_reflns_limit_h_max 16
_diffrn_reflns_limit_h_min -16
_diffrn_reflns_limit_k_max 21
_diffrn_reflns_limit_k_min -21
_diffrn_reflns_limit_l_max 9
_diffrn_reflns_limit_l_min -9
_diffrn_reflns_number 15899
_diffrn_reflns_theta_full 21.99
_diffrn_reflns_theta_max 21.99
_diffrn_reflns_theta_min 1.63
_exptl_absorpt_coefficient_mu 0.084
_exptl_absorpt_correction_T_max 0.9958
_exptl_absorpt_correction_T_min 0.7795
_exptl_absorpt_correction_type mutli-scan
_exptl_absorpt_process_details SADABS
_exptl_crystal_colour colourless
_exptl_crystal_density_diffrn 1.233
_exptl_crystal_density_meas 0
_exptl_crystal_density_method 'not measured'
_exptl_crystal_description needle
_exptl_crystal_F_000 1072
_exptl_crystal_size_max 0.60
_exptl_crystal_size_mid 0.10
_exptl_crystal_size_min 0.05
_refine_diff_density_max 0.194
_refine_diff_density_min -0.169
_refine_diff_density_rms 0.039
_refine_ls_extinction_method none
_refine_ls_goodness_of_fit_ref 1.029
_refine_ls_hydrogen_treatment constr
_refine_ls_matrix_type full
_refine_ls_number_parameters 349
_refine_ls_number_reflns 3320
_refine_ls_number_restraints 92
_refine_ls_restrained_S_all 1.015
_refine_ls_R_factor_all 0.0675
_refine_ls_R_factor_gt 0.0421
_refine_ls_shift/su_max 0.000
_refine_ls_shift/su_mean 0.000
_refine_ls_structure_factor_coef Fsqd
_refine_ls_weighting_details 'calc w=1/[\s^2^(Fo^2^)+(0.0569P)^2^+0.1046P] where P=(Fo^2^+2Fc^2^)/3'
_refine_ls_weighting_scheme calc
_refine_ls_wR_factor_gt 0.0968
_refine_ls_wR_factor_ref 0.1081
_reflns_number_gt 2412
_reflns_number_total 3320
_reflns_threshold_expression >2sigma(I)
_cod_data_source_file ja809941n_si_002.cif
_cod_data_source_block osh74
_cod_original_cell_volume 2738.3(11)
_cod_original_sg_symbol_H-M P2(1)/c
_cod_database_code 4104296

loop_
_symmetry_equiv_pos_as_xyz
'x, y, z'
'-x, y+1/2, -z+1/2'
'-x, -y, -z'
'x, -y-1/2, z-1/2'

loop_
_atom_site_label
_atom_site_type_symbol
_atom_site_fract_x
_atom_site_fract_y
_atom_site_fract_z
_atom_site_U_iso_or_equiv
_atom_site_adp_type
_atom_site_occupancy
_atom_site_symmetry_multiplicity
_atom_site_calc_flag
_atom_site_refinement_flags
O1 O 0.69149(10) 0.62318(8) 0.14330(19) 0.0277(5) Uani 1 1 d U
H1 H 0.6661 0.6010 0.0670 0.041 Uiso 1 1 calc R
O2 O 0.67425(10) 0.65956(8) 0.39497(18) 0.0251(4) Uani 1 1 d U
H2 H 0.7162 0.6817 0.3788 0.038 Uiso 1 1 calc R
B1 B 0.64445(18) 0.62376(14) 0.2651(3) 0.0221(7) Uani 1 1 d U
C1 C 0.56145(16) 0.58173(13) 0.2616(3) 0.0246(6) Uani 1 1 d U
C2 C 0.48648(15) 0.61931(12) 0.2920(3) 0.0225(6) Uani 1 1 d U
C3 C 0.47822(15) 0.68590(13) 0.2432(3) 0.0250(6) Uani 1 1 d U
O3 O 0.53814(10) 0.70753(8) 0.1576(2) 0.0292(5) Uani 1 1 d U
C8 C 0.55782(18) 0.77748(13) 0.1640(3) 0.0379(7) Uani 1 1 d U
H8A H 0.5107 0.8025 0.1048 0.057 Uiso 1 1 calc R
H8B H 0.6084 0.7853 0.1171 0.057 Uiso 1 1 calc R
H8C H 0.5677 0.7923 0.2744 0.057 Uiso 1 1 calc R
C4 C 0.41319(15) 0.72530(13) 0.2763(3) 0.0269(6) Uani 1 1 d U
H4 H 0.4093 0.7706 0.2440 0.032 Uiso 1 1 calc R
C5 C 0.35381(16) 0.69810(13) 0.3568(3) 0.0298(7) Uani 1 1 d U
H5 H 0.3086 0.7248 0.3795 0.036 Uiso 1 1 calc R
C6 C 0.35977(16) 0.63239(13) 0.4044(3) 0.0315(7) Uani 1 1 d U
H6 H 0.3185 0.6138 0.4587 0.038 Uiso 1 1 calc R
C7 C 0.42612(15) 0.59351(13) 0.3730(3) 0.0275(7) Uani 1 1 d U
H7 H 0.4303 0.5485 0.4075 0.033 Uiso 1 1 calc R
C9 C 0.55635(16) 0.51613(12) 0.2336(3) 0.0271(6) Uani 1 1 d U
H9 H 0.5021 0.4965 0.2235 0.033 Uiso 1 1 calc R
C10 C 0.62703(15) 0.47125(12) 0.2168(3) 0.0240(6) Uani 1 1 d U
C11 C 0.70657(16) 0.47903(13) 0.3077(3) 0.0276(7) Uani 1 1 d U
H11 H 0.7163 0.5144 0.3820 0.033 Uiso 1 1 calc R
C12 C 0.77138(16) 0.43604(13) 0.2910(3) 0.0281(7) Uani 1 1 d U
H12 H 0.8251 0.4418 0.3542 0.034 Uiso 1 1 calc R
C13 C 0.75826(17) 0.38454(13) 0.1825(3) 0.0296(7) Uani 1 1 d U
H13 H 0.8027 0.3550 0.1703 0.036 Uiso 1 1 calc R
C14 C 0.67996(17) 0.37665(12) 0.0925(3) 0.0302(7) Uani 1 1 d U
H14 H 0.6707 0.3416 0.0171 0.036 Uiso 1 1 calc R
C15 C 0.61498(16) 0.41872(12) 0.1101(3) 0.0272(6) Uani 1 1 d U
H15 H 0.5611 0.4118 0.0485 0.033 Uiso 1 1 calc R
O4 O 0.18990(10) 0.23400(8) 0.13332(18) 0.0224(4) Uani 1 1 d U
H4A H 0.1703 0.2610 0.0618 0.034 Uiso 1 1 calc R
O5 O 0.16381(10) 0.19281(8) 0.37540(18) 0.0211(4) Uani 1 1 d U
H5A H 0.2086 0.1730 0.3661 0.032 Uiso 1 1 calc R
B2 B 0.13872(18) 0.23173(14) 0.2441(3) 0.0192(7) Uani 1 1 d U
C16 C 0.05380(15) 0.27154(12) 0.2363(3) 0.0193(6) Uani 1 1 d U
C17 C -0.01949(14) 0.23185(12) 0.2648(3) 0.0198(6) Uani 1 1 d U
C18 C -0.02781(15) 0.16589(12) 0.2116(3) 0.0217(6) Uani 1 1 d U
O6 O 0.03309(10) 0.14610(8) 0.12709(19) 0.0265(4) Uani 1 1 d U
C23 C 0.04118(19) 0.07712(13) 0.0941(4) 0.0433(8) Uani 1 1 d U
H23A H 0.0473 0.0517 0.1929 0.065 Uiso 1 1 calc R
H23B H 0.0908 0.0702 0.0438 0.065 Uiso 1 1 calc R
H23C H -0.0090 0.0619 0.0227 0.065 Uiso 1 1 calc R
C19 C -0.09307(15) 0.12591(12) 0.2410(3) 0.0273(7) Uani 1 1 d U
H19 H -0.0968 0.0809 0.2062 0.033 Uiso 1 1 calc R
C20 C -0.15295(16) 0.15214(13) 0.3219(3) 0.0314(7) Uani 1 1 d U
H20 H -0.1985 0.1251 0.3413 0.038 Uiso 1 1 calc R
C21 C -0.14738(16) 0.21747(13) 0.3748(3) 0.0289(7) Uani 1 1 d U
H21 H -0.1888 0.2353 0.4300 0.035 Uiso 1 1 calc R
C22 C -0.08075(15) 0.25639(12) 0.3463(3) 0.0241(6) Uani 1 1 d U
H22 H -0.0767 0.3011 0.3833 0.029 Uiso 1 1 calc R
C24 C 0.04431(16) 0.33675(12) 0.2020(3) 0.0220(6) Uani 1 1 d U
H24 H -0.0115 0.3535 0.1874 0.026 Uiso 1 1 calc R
C25 C 0.11069(16) 0.38506(11) 0.1846(3) 0.0218(6) Uani 1 1 d U
C26 C 0.09413(17) 0.43600(12) 0.0748(3) 0.0279(7) Uani 1 1 d U
H26 H 0.0395 0.4399 0.0142 0.033 Uiso 1 1 calc R
C27 C 0.15563(18) 0.48128(13) 0.0519(3) 0.0345(7) Uani 1 1 d U
H27 H 0.1432 0.5155 -0.0249 0.041 Uiso 1 1 calc R
C28 C 0.23504(19) 0.47683(13) 0.1404(3) 0.0349(7) Uani 1 1 d U
H28 H 0.2774 0.5078 0.1245 0.042 Uiso 1 1 calc R
C29 C 0.25256(17) 0.42696(13) 0.2523(3) 0.0328(7) Uani 1 1 d U
H29 H 0.3071 0.4237 0.3137 0.039 Uiso 1 1 calc R
C30 C 0.19095(16) 0.38178(12) 0.2751(3) 0.0273(6) Uani 1 1 d U
H30 H 0.2034 0.3481 0.3534 0.033 Uiso 1 1 calc R

loop_
_atom_site_aniso_label
_atom_site_aniso_U_11
_atom_site_aniso_U_22
_atom_site_aniso_U_33
_atom_site_aniso_U_23
_atom_site_aniso_U_13
_atom_site_aniso_U_12
O1 0.0289(10) 0.0276(11) 0.0275(10) -0.0085(8) 0.0078(8) -0.0078(8)
O2 0.0230(11) 0.0271(11) 0.0272(10) -0.0055(8) 0.0098(8) -0.0061(8)
B1 0.0253(17) 0.0177(17) 0.0243(18) 0.0017(13) 0.0069(14) 0.0031(14)
C1 0.0287(15) 0.0233(16) 0.0215(15) 0.0006(12) 0.0028(12) 0.0010(12)
C2 0.0216(15) 0.0169(15) 0.0281(15) -0.0042(11) 0.0012(12) 0.0005(12)
C3 0.0225(15) 0.0279(16) 0.0245(15) -0.0020(12) 0.0038(12) -0.0043(13)
O3 0.0318(11) 0.0227(11) 0.0355(11) 0.0042(8) 0.0125(9) -0.0004(9)
C8 0.0422(18) 0.0248(17) 0.0492(19) 0.0079(14) 0.0145(15) -0.0052(14)
C4 0.0255(16) 0.0200(15) 0.0350(16) -0.0018(12) 0.0046(13) 0.0001(13)
C5 0.0248(16) 0.0242(17) 0.0416(18) -0.0052(13) 0.0086(13) 0.0026(13)
C6 0.0231(15) 0.0289(17) 0.0454(18) -0.0004(13) 0.0141(13) -0.0034(13)
C7 0.0273(16) 0.0184(15) 0.0374(16) 0.0004(12) 0.0070(13) -0.0036(13)
C9 0.0266(15) 0.0225(16) 0.0318(16) 0.0035(12) 0.0038(12) -0.0034(13)
C10 0.0252(16) 0.0182(15) 0.0293(15) 0.0064(12) 0.0068(12) 0.0018(12)
C11 0.0308(16) 0.0230(15) 0.0295(16) 0.0007(12) 0.0063(13) 0.0003(13)
C12 0.0236(15) 0.0281(16) 0.0326(17) 0.0063(13) 0.0046(12) -0.0003(13)
C13 0.0283(16) 0.0238(16) 0.0380(17) 0.0079(13) 0.0091(13) 0.0074(13)
C14 0.0401(18) 0.0154(15) 0.0369(17) -0.0002(12) 0.0114(14) -0.0004(14)
C15 0.0276(16) 0.0197(15) 0.0344(16) 0.0018(13) 0.0056(12) -0.0028(13)
O4 0.0246(10) 0.0203(10) 0.0230(10) 0.0065(8) 0.0060(8) 0.0040(8)
O5 0.0251(10) 0.0182(10) 0.0215(10) 0.0015(8) 0.0080(8) 0.0042(8)
B2 0.0222(16) 0.0162(17) 0.0194(16) -0.0016(13) 0.0040(13) -0.0042(13)
C16 0.0248(14) 0.0181(15) 0.0148(13) -0.0013(11) 0.0029(11) -0.0010(12)
C17 0.0218(15) 0.0190(15) 0.0180(13) 0.0040(11) 0.0014(11) 0.0016(12)
C18 0.0221(15) 0.0205(15) 0.0219(15) 0.0042(12) 0.0015(12) 0.0032(12)
O6 0.0307(11) 0.0176(10) 0.0326(11) -0.0044(8) 0.0090(9) -0.0013(8)
C23 0.059(2) 0.0210(17) 0.055(2) -0.0067(14) 0.0244(16) 0.0042(15)
C19 0.0286(16) 0.0173(15) 0.0352(16) 0.0019(12) 0.0033(13) -0.0024(13)
C20 0.0245(16) 0.0277(17) 0.0420(18) 0.0066(14) 0.0051(13) -0.0059(13)
C21 0.0226(15) 0.0289(17) 0.0362(17) 0.0042(13) 0.0082(13) 0.0030(13)
C22 0.0279(16) 0.0185(15) 0.0253(15) 0.0024(11) 0.0026(12) 0.0024(13)
C24 0.0231(14) 0.0185(15) 0.0248(15) -0.0011(11) 0.0053(11) 0.0025(12)
C25 0.0326(16) 0.0116(14) 0.0231(14) -0.0033(11) 0.0098(12) -0.0021(12)
C26 0.0353(17) 0.0172(15) 0.0313(16) -0.0034(12) 0.0061(13) 0.0027(13)
C27 0.054(2) 0.0158(15) 0.0369(17) 0.0034(12) 0.0156(15) -0.0017(14)
C28 0.0452(19) 0.0175(16) 0.0466(19) -0.0069(14) 0.0213(16) -0.0106(14)
C29 0.0337(17) 0.0242(16) 0.0411(18) -0.0081(14) 0.0082(13) -0.0056(14)
C30 0.0346(17) 0.0192(15) 0.0282(15) -0.0010(12) 0.0053(13) -0.0041(13)

loop_
_atom_type_symbol
_atom_type_description
_atom_type_scat_dispersion_real
_atom_type_scat_dispersion_imag
_atom_type_scat_source
C C 0.0033 0.0016 'International Tables Vol C Tables 4.2.6.8 and 6.1.1.4'
H H 0.0000 0.0000 'International Tables Vol C Tables 4.2.6.8 and 6.1.1.4'
B B 0.0013 0.0007 'International Tables Vol C Tables 4.2.6.8 and 6.1.1.4'
O O 0.0106 0.0060 'International Tables Vol C Tables 4.2.6.8 and 6.1.1.4'

loop_
_geom_angle_atom_site_label_1
_geom_angle_atom_site_label_2
_geom_angle_atom_site_label_3
_geom_angle
B1 O1 H1 109.5
B1 O2 H2 109.5
O2 B1 O1 117.5(2)
O2 B1 C1 119.1(2)
O1 B1 C1 123.3(2)
C9 C1 C2 120.3(2)
C9 C1 B1 123.8(2)
C2 C1 B1 116.0(2)
C7 C2 C3 117.8(2)
C7 C2 C1 123.9(2)
C3 C2 C1 118.2(2)
O3 C3 C4 123.6(2)
O3 C3 C2 114.8(2)
C4 C3 C2 121.6(2)
C3 O3 C8 117.2(2)
O3 C8 H8A 109.5
O3 C8 H8B 109.5
H8A C8 H8B 109.5
O3 C8 H8C 109.5
H8A C8 H8C 109.5
H8B C8 H8C 109.5
C3 C4 C5 119.3(2)
C3 C4 H4 120.4
C5 C4 H4 120.4
C6 C5 C4 120.3(2)
C6 C5 H5 119.8
C4 C5 H5 119.8
C5 C6 C7 120.0(2)
C5 C6 H6 120.0
C7 C6 H6 120.0
C2 C7 C6 121.0(2)
C2 C7 H7 119.5
C6 C7 H7 119.5
C1 C9 C10 126.2(2)
C1 C9 H9 116.9
C10 C9 H9 116.9
C15 C10 C11 117.9(2)
C15 C10 C9 120.0(2)
C11 C10 C9 122.0(2)
C12 C11 C10 121.0(2)
C12 C11 H11 119.5
C10 C11 H11 119.5
C11 C12 C13 120.1(3)
C11 C12 H12 119.9
C13 C12 H12 119.9
C14 C13 C12 119.2(2)
C14 C13 H13 120.4
C12 C13 H13 120.4
C15 C14 C13 120.9(2)
C15 C14 H14 119.5
C13 C14 H14 119.5
C14 C15 C10 120.9(2)
C14 C15 H15 119.6
C10 C15 H15 119.6
B2 O4 H4A 109.5
B2 O5 H5A 109.5
O4 B2 O5 117.4(2)
O4 B2 C16 125.2(2)
O5 B2 C16 117.3(2)
C24 C16 C17 119.7(2)
C24 C16 B2 124.7(2)
C17 C16 B2 115.6(2)
C22 C17 C18 117.4(2)
C22 C17 C16 123.1(2)
C18 C17 C16 119.5(2)
O6 C18 C19 124.2(2)
O6 C18 C17 114.0(2)
C19 C18 C17 121.7(2)
C18 O6 C23 118.93(19)
O6 C23 H23A 109.5
O6 C23 H23B 109.5
H23A C23 H23B 109.5
O6 C23 H23C 109.5
H23A C23 H23C 109.5
H23B C23 H23C 109.5
C18 C19 C20 119.2(2)
C18 C19 H19 120.4
C20 C19 H19 120.4
C19 C20 C21 120.8(2)
C19 C20 H20 119.6
C21 C20 H20 119.6
C22 C21 C20 119.1(2)
C22 C21 H21 120.4
C20 C21 H21 120.4
C21 C22 C17 121.7(2)
C21 C22 H22 119.1
C17 C22 H22 119.1
C16 C24 C25 127.3(2)
C16 C24 H24 116.4
C25 C24 H24 116.4
C26 C25 C30 118.0(2)
C26 C25 C24 119.6(2)
C30 C25 C24 122.4(2)
C27 C26 C25 121.3(3)
C27 C26 H26 119.4
C25 C26 H26 119.4
C28 C27 C26 120.1(3)
C28 C27 H27 119.9
C26 C27 H27 119.9
C27 C28 C29 119.6(3)
C27 C28 H28 120.2
C29 C28 H28 120.2
C28 C29 C30 120.2(3)
C28 C29 H29 119.9
C30 C29 H29 119.9
C29 C30 C25 120.8(2)
C29 C30 H30 119.6
C25 C30 H30 119.6

loop_
_geom_bond_atom_site_label_1
_geom_bond_atom_site_label_2
_geom_bond_distance
O1 B1 1.388(3)
O1 H1 0.8400
O2 B1 1.346(3)
O2 H2 0.8400
B1 C1 1.579(4)
C1 C9 1.339(3)
C1 C2 1.484(3)
C2 C7 1.386(3)
C2 C3 1.401(3)
C3 O3 1.377(3)
C3 C4 1.380(3)
O3 C8 1.439(3)
C8 H8A 0.9800
C8 H8B 0.9800
C8 H8C 0.9800
C4 C5 1.382(3)
C4 H4 0.9500
C5 C6 1.380(3)
C5 H5 0.9500
C6 C7 1.386(3)
C6 H6 0.9500
C7 H7 0.9500
C9 C10 1.479(4)
C9 H9 0.9500
C10 C15 1.389(3)
C10 C11 1.396(3)
C11 C12 1.381(3)
C11 H11 0.9500
C12 C13 1.384(4)
C12 H12 0.9500
C13 C14 1.376(4)
C13 H13 0.9500
C14 C15 1.374(3)
C14 H14 0.9500
C15 H15 0.9500
O4 B2 1.358(3)
O4 H4A 0.8400
O5 B2 1.375(3)
O5 H5A 0.8400
B2 C16 1.578(4)
C16 C24 1.345(3)
C16 C17 1.479(3)
C17 C22 1.391(3)
C17 C18 1.400(3)
C18 O6 1.372(3)
C18 C19 1.380(3)
O6 C23 1.424(3)
C23 H23A 0.9800
C23 H23B 0.9800
C23 H23C 0.9800
C19 C20 1.382(3)
C19 H19 0.9500
C20 C21 1.386(4)
C20 H20 0.9500
C21 C22 1.383(3)
C21 H21 0.9500
C22 H22 0.9500
C24 C25 1.471(3)
C24 H24 0.9500
C25 C26 1.385(3)
C25 C30 1.397(3)
C26 C27 1.383(4)
C26 H26 0.9500
C27 C28 1.380(4)
C27 H27 0.9500
C28 C29 1.383(4)
C28 H28 0.9500
C29 C30 1.383(3)
C29 H29 0.9500
C30 H30 0.9500

loop_
_geom_hbond_atom_site_label_D
_geom_hbond_atom_site_label_H
_geom_hbond_atom_site_label_A
_geom_hbond_distance_DH
_geom_hbond_distance_HA
_geom_hbond_distance_DA
_geom_hbond_angle_DHA
_geom_hbond_site_symmetry_A
O2 H2 O4 0.84 1.86 2.696(2) 173.5 2_655
O4 H4A O5 0.84 1.84 2.630(2) 157.2 4_565
O5 H5A O1 0.84 1.91 2.748(2) 175.6 2_645

loop_
_geom_torsion_atom_site_label_1
_geom_torsion_atom_site_label_2
_geom_torsion_atom_site_label_3
_geom_torsion_atom_site_label_4
_geom_torsion
O2 B1 C1 C9 -124.0(3)
O1 B1 C1 C9 52.5(4)
O2 B1 C1 C2 55.9(3)
O1 B1 C1 C2 -127.6(3)
C9 C1 C2 C7 35.1(4)
B1 C1 C2 C7 -144.8(2)
C9 C1 C2 C3 -148.2(2)
B1 C1 C2 C3 31.8(3)
C7 C2 C3 O3 -177.3(2)
C1 C2 C3 O3 5.8(3)
C7 C2 C3 C4 1.1(4)
C1 C2 C3 C4 -175.8(2)
C4 C3 O3 C8 28.7(3)
C2 C3 O3 C8 -152.9(2)
O3 C3 C4 C5 177.0(2)
C2 C3 C4 C5 -1.3(4)
C3 C4 C5 C6 0.4(4)
C4 C5 C6 C7 0.7(4)
C3 C2 C7 C6 0.0(4)
C1 C2 C7 C6 176.7(2)
C5 C6 C7 C2 -0.9(4)
C2 C1 C9 C10 -173.7(2)
B1 C1 C9 C10 6.2(4)
C1 C9 C10 C15 -144.3(3)
C1 C9 C10 C11 36.8(4)
C15 C10 C11 C12 0.4(4)
C9 C10 C11 C12 179.3(2)
C10 C11 C12 C13 0.4(4)
C11 C12 C13 C14 -0.3(4)
C12 C13 C14 C15 -0.6(4)
C13 C14 C15 C10 1.4(4)
C11 C10 C15 C14 -1.3(4)
C9 C10 C15 C14 179.8(2)
O4 B2 C16 C24 -47.5(4)
O5 B2 C16 C24 130.9(2)
O4 B2 C16 C17 130.6(2)
O5 B2 C16 C17 -51.0(3)
C24 C16 C17 C22 -38.5(3)
B2 C16 C17 C22 143.3(2)
C24 C16 C17 C18 143.1(2)
B2 C16 C17 C18 -35.2(3)
C22 C17 C18 O6 177.6(2)
C16 C17 C18 O6 -3.8(3)
C22 C17 C18 C19 -1.3(3)
C16 C17 C18 C19 177.2(2)
C19 C18 O6 C23 -13.4(3)
C17 C18 O6 C23 167.7(2)
O6 C18 C19 C20 -177.2(2)
C17 C18 C19 C20 1.6(4)
C18 C19 C20 C21 -0.8(4)
C19 C20 C21 C22 -0.2(4)
C20 C21 C22 C17 0.5(4)
C18 C17 C22 C21 0.3(3)
C16 C17 C22 C21 -178.2(2)
C17 C16 C24 C25 174.0(2)
B2 C16 C24 C25 -8.0(4)
C16 C24 C25 C26 145.5(2)
C16 C24 C25 C30 -34.5(4)
C30 C25 C26 C27 1.8(4)
C24 C25 C26 C27 -178.2(2)
C25 C26 C27 C28 -0.8(4)
C26 C27 C28 C29 -0.2(4)
C27 C28 C29 C30 0.1(4)
C28 C29 C30 C25 0.9(4)
C26 C25 C30 C29 -1.9(4)
C24 C25 C30 C29 178.1(2)
